data_7034979
loop_
_publ_author_name
'Li, Cheng-Peng'
'Chen, Jing'
'Mu, Yu-Hai'
'Du, Miao'

_publ_section_title
;
 Exceptional sensitivity to the synthetic approach and halogen substituent
 for Zn(ii) coordination assemblies with 5-halonicotinic acids.
;
_journal_issue 24
_journal_name_full 'Dalton transactions (Cambridge, England : 2003)'
_journal_page_first 11109
_journal_page_last 11118
_journal_paper_doi 10.1039/c5dt00420a
_journal_volume 44
_journal_year 2015
_chemical_formula_sum 'C26.5 H24 Br4 N4 O11.5 Zn2'
_chemical_formula_weight 1032.88
_chemical_name_systematic
; 
 ? 
;
_space_group_IT_number 15
_symmetry_cell_setting monoclinic
_symmetry_space_group_name_Hall '-C 2yc'
_symmetry_space_group_name_H-M 'C 1 2/c 1'
_atom_sites_solution_hydrogens geom
_atom_sites_solution_primary direct
_atom_sites_solution_secondary difmap
_audit_creation_method SHELXL-97
_audit_update_record
;
2015-04-27 deposited with the CCDC.
2015-04-29 downloaded from the CCDC.
;
_cell_angle_alpha 90.00
_cell_angle_beta 120.49(2)
_cell_angle_gamma 90.00
_cell_formula_units_Z 4
_cell_length_a 14.910(3)
_cell_length_b 17.044(3)
_cell_length_c 14.696(3)
_cell_measurement_reflns_used 3121
_cell_measurement_temperature 173(2)
_cell_measurement_theta_max 27.70
_cell_measurement_theta_min 3.02
_cell_volume 3218.2(13)
_computing_cell_refinement 'Bruker SMART'
_computing_data_collection 'Bruker SMART'
_computing_data_reduction 'Bruker SAINT'
_computing_molecular_graphics 'Bruker SHELXTL'
_computing_publication_material 'Bruker SHELXTL'
_computing_structure_refinement 'SHELXL-97 (Sheldrick, 1997)'
_computing_structure_solution 'SHELXS-97 (Sheldrick, 1990)'
_diffrn_ambient_temperature 173(2)
_diffrn_measured_fraction_theta_full 1.000
_diffrn_measured_fraction_theta_max 1.000
_diffrn_measurement_device_type 'CCD area detector'
_diffrn_measurement_method 'phi and omega scans'
_diffrn_radiation_monochromator graphite
_diffrn_radiation_source 'fine-focus sealed tube'
_diffrn_radiation_type MoK\a
_diffrn_radiation_wavelength 0.71073
_diffrn_reflns_av_R_equivalents 0.0428
_diffrn_reflns_av_sigmaI/netI 0.0432
_diffrn_reflns_limit_h_max 15
_diffrn_reflns_limit_h_min -17
_diffrn_reflns_limit_k_max 20
_diffrn_reflns_limit_k_min -18
_diffrn_reflns_limit_l_max 17
_diffrn_reflns_limit_l_min -17
_diffrn_reflns_number 9114
_diffrn_reflns_theta_full 24.98
_diffrn_reflns_theta_max 24.98
_diffrn_reflns_theta_min 1.98
_exptl_absorpt_coefficient_mu 6.524
_exptl_absorpt_correction_T_max 0.4411
_exptl_absorpt_correction_T_min 0.3864
_exptl_absorpt_correction_type multi-scan
_exptl_absorpt_process_details SADABS
_exptl_crystal_colour COLORLESS
_exptl_crystal_density_diffrn 2.132
_exptl_crystal_density_meas ?
_exptl_crystal_density_method 'not measured'
_exptl_crystal_description BLOCK
_exptl_crystal_F_000 2012
_exptl_crystal_size_max 0.18
_exptl_crystal_size_mid 0.17
_exptl_crystal_size_min 0.15
_platon_squeeze_details
; 
The unit cell contains 10 methanol molecules 
which have been treated as a diffuse contribution to 
the overall scattering without specific atom positions by SQUEEZE/PLATON.
;
_refine_diff_density_max 2.033
_refine_diff_density_min -1.399
_refine_diff_density_rms 0.117
_refine_ls_extinction_method none
_refine_ls_goodness_of_fit_ref 1.089
_refine_ls_hydrogen_treatment constr
_refine_ls_matrix_type full
_refine_ls_number_parameters 195
_refine_ls_number_reflns 2847
_refine_ls_number_restraints 7
_refine_ls_restrained_S_all 1.090
_refine_ls_R_factor_all 0.0385
_refine_ls_R_factor_gt 0.0305
_refine_ls_shift/su_max 0.000
_refine_ls_shift/su_mean 0.000
_refine_ls_structure_factor_coef Fsqd
_refine_ls_weighting_details 'calc w=1/[\s^2^(Fo^2^)+(0.0256P)^2^+6.5494P] where P=(Fo^2^+2Fc^2^)/3'
_refine_ls_weighting_scheme calc
_refine_ls_wR_factor_gt 0.0691
_refine_ls_wR_factor_ref 0.0717
_reflns_number_gt 2355
_reflns_number_total 2847
_reflns_threshold_expression >2sigma(I)
_cod_data_source_file c5dt00420a2.cif
_cod_data_source_block 5
_cod_depositor_comments
;
The following automatic conversions were performed:

'_symmetry_cell_setting' value 'Monoclinic' changed to 'monoclinic'
according to
/usr/data/users/saulius/crontab/automatic-downloads/rss-feeds/RSC/lib/dictionaries/cif_core.dic
dictionary named 'cif_core.dic' version 2.4.2 from 2011-04-26.

'_exptl_absorpt_correction_type' value 'MULTI-SCAN' changed to
'multi-scan' according to
/usr/data/users/saulius/crontab/automatic-downloads/rss-feeds/RSC/lib/dictionaries/cif_core.dic
dictionary named 'cif_core.dic' version 2.4.2 from 2011-04-26.

'_exptl_crystal_density_meas' value 'NONE' was changed to '?' - the
value is perceived as not measured.

Automatic conversion script
Id: cif_fix_values 3271 2015-04-21 07:52:19Z andrius 

 Adding full bibliography for 7034975--7034981.cif.
;
_cod_original_cell_volume 3218.4(10)
_cod_original_sg_symbol_H-M C2/c
_cod_original_formula_sum 'C26.50 H24 Br4 N4 O11.50 Zn2'
_cod_database_code 7034979

loop_
_symmetry_equiv_pos_as_xyz
'x, y, z'
'-x, y, -z+1/2'
'x+1/2, y+1/2, z'
'-x+1/2, y+1/2, -z+1/2'
'-x, -y, -z'
'x, -y, z-1/2'
'-x+1/2, -y+1/2, -z'
'x+1/2, -y+1/2, z-1/2'

loop_
_atom_site_label
_atom_site_type_symbol
_atom_site_fract_x
_atom_site_fract_y
_atom_site_fract_z
_atom_site_U_iso_or_equiv
_atom_site_adp_type
_atom_site_occupancy
_atom_site_symmetry_multiplicity
_atom_site_calc_flag
_atom_site_refinement_flags
Br1 Br 0.36317(3) 0.36297(3) 0.19339(3) 0.01860(12) Uani 1 1 d .
Br2 Br 0.46462(3) -0.09622(3) 0.37957(3) 0.03101(15) Uani 1 1 d U
Zn1 Zn 0.13284(3) 0.13193(3) 0.28808(3) 0.00977(12) Uani 1 1 d .
O1 O 0.0833(2) 0.00908(16) -0.0753(2) 0.0176(7) Uani 1 1 d .
O2 O 0.20705(19) -0.07649(16) -0.0534(2) 0.0139(6) Uani 1 1 d .
O3 O 0.41413(19) 0.28420(16) 0.6400(2) 0.0123(6) Uani 1 1 d .
O4 O 0.55318(18) 0.32581(16) 0.63272(19) 0.0117(6) Uani 1 1 d .
O5 O 0.0000 0.0634(2) 0.2500 0.0105(8) Uani 1 2 d SD
H5 H 0.0252 0.0285 0.2980 0.016 Uiso 1 1 d RD
N1 N 0.2091(2) 0.04696(19) 0.2393(2) 0.0106(7) Uani 1 1 d .
N2 N 0.2617(2) 0.20912(19) 0.3358(2) 0.0113(7) Uani 1 1 d .
C1 C 0.2165(3) -0.0180(2) 0.0984(3) 0.0119(9) Uani 1 1 d .
C2 C 0.1700(3) 0.0328(2) 0.1359(3) 0.0118(8) Uani 1 1 d .
H2 H 0.1076 0.0587 0.0864 0.014 Uiso 1 1 calc R
C3 C 0.2962(3) 0.0098(2) 0.3085(3) 0.0141(9) Uani 1 1 d .
H3 H 0.3258 0.0202 0.3818 0.017 Uiso 1 1 calc R
C4 C 0.3443(3) -0.0434(3) 0.2763(3) 0.0170(9) Uani 1 1 d .
C5 C 0.3056(3) -0.0581(2) 0.1697(3) 0.0158(9) Uani 1 1 d .
H5A H 0.3388 -0.0941 0.1469 0.019 Uiso 1 1 calc R
C6 C 0.1656(3) -0.0291(2) -0.0205(3) 0.0102(8) Uani 1 1 d .
C7 C 0.4044(3) 0.2786(2) 0.4763(3) 0.0104(8) Uani 1 1 d .
C8 C 0.4214(3) 0.3190(2) 0.4044(3) 0.0122(8) Uani 1 1 d .
H8 H 0.4773 0.3552 0.4272 0.015 Uiso 1 1 calc R
C9 C 0.3536(3) 0.3046(2) 0.2980(3) 0.0111(8) Uani 1 1 d .
C10 C 0.2760(3) 0.2495(2) 0.2665(3) 0.0118(8) Uani 1 1 d .
H10 H 0.2314 0.2399 0.1932 0.014 Uiso 1 1 calc R
C11 C 0.3247(3) 0.2244(2) 0.4395(3) 0.0110(8) Uani 1 1 d .
H11 H 0.3138 0.1968 0.4892 0.013 Uiso 1 1 calc R
C12 C 0.4630(3) 0.2970(2) 0.5930(3) 0.0086(8) Uani 1 1 d .

loop_
_atom_site_aniso_label
_atom_site_aniso_U_11
_atom_site_aniso_U_22
_atom_site_aniso_U_33
_atom_site_aniso_U_23
_atom_site_aniso_U_13
_atom_site_aniso_U_12
Br1 0.0157(2) 0.0263(3) 0.0131(2) 0.00454(18) 0.00680(17) -0.00238(18)
Br2 0.0230(2) 0.0437(3) 0.0160(2) 0.0032(2) 0.0024(2) 0.0206(2)
Zn1 0.0073(2) 0.0131(3) 0.0071(2) -0.00102(19) 0.00233(18) -0.00082(18)
O1 0.0159(15) 0.0200(17) 0.0095(14) -0.0016(12) 0.0011(12) 0.0064(12)
O2 0.0138(14) 0.0171(16) 0.0095(13) -0.0023(12) 0.0050(12) 0.0007(12)
O3 0.0116(13) 0.0151(15) 0.0113(14) -0.0047(12) 0.0066(11) -0.0021(11)
O4 0.0074(13) 0.0144(15) 0.0094(13) -0.0021(12) 0.0014(11) -0.0016(11)
O5 0.0111(18) 0.009(2) 0.0096(19) 0.000 0.0040(16) 0.000
N1 0.0100(16) 0.0134(19) 0.0091(17) -0.0017(14) 0.0054(14) 0.0005(14)
N2 0.0057(15) 0.0147(18) 0.0102(17) -0.0027(14) 0.0015(14) -0.0012(13)
C1 0.0098(19) 0.012(2) 0.0096(19) 0.0010(16) 0.0016(16) -0.0003(16)
C2 0.0118(19) 0.014(2) 0.009(2) -0.0024(17) 0.0044(16) -0.0031(17)
C3 0.012(2) 0.019(2) 0.0081(19) -0.0037(17) 0.0022(17) -0.0017(17)
C4 0.0092(19) 0.023(3) 0.012(2) 0.0033(18) 0.0001(17) 0.0041(17)
C5 0.012(2) 0.018(2) 0.016(2) -0.0046(18) 0.0061(18) 0.0011(17)
C6 0.0118(19) 0.011(2) 0.012(2) -0.0027(17) 0.0093(17) -0.0034(16)
C7 0.0074(18) 0.013(2) 0.010(2) -0.0011(17) 0.0033(16) 0.0025(16)
C8 0.0086(18) 0.012(2) 0.015(2) -0.0008(17) 0.0054(16) 0.0017(16)
C9 0.0133(19) 0.015(2) 0.0100(19) 0.0013(16) 0.0093(17) 0.0023(17)
C10 0.0099(19) 0.017(2) 0.0064(19) -0.0006(17) 0.0029(16) 0.0017(17)
C11 0.0110(19) 0.012(2) 0.0089(19) 0.0018(16) 0.0041(16) 0.0010(16)
C12 0.0099(19) 0.008(2) 0.0084(19) 0.0000(16) 0.0050(16) 0.0037(16)

loop_
_atom_type_symbol
_atom_type_description
_atom_type_scat_dispersion_real
_atom_type_scat_dispersion_imag
_atom_type_scat_source
C C 0.0033 0.0016 'International Tables Vol C Tables 4.2.6.8 and 6.1.1.4'
H H 0.0000 0.0000 'International Tables Vol C Tables 4.2.6.8 and 6.1.1.4'
N N 0.0061 0.0033 'International Tables Vol C Tables 4.2.6.8 and 6.1.1.4'
O O 0.0106 0.0060 'International Tables Vol C Tables 4.2.6.8 and 6.1.1.4'
Zn Zn 0.2839 1.4301 'International Tables Vol C Tables 4.2.6.8 and 6.1.1.4'
Br Br -0.2901 2.4595 'International Tables Vol C Tables 4.2.6.8 and 6.1.1.4'

loop_
_geom_angle_atom_site_label_1
_geom_angle_atom_site_label_2
_geom_angle_atom_site_label_3
_geom_angle
_geom_angle_site_symmetry_1
_geom_angle_site_symmetry_3
O4 Zn1 O3 99.51(10) 8_455 7_556
O4 Zn1 O5 87.97(8) 8_455 .
O3 Zn1 O5 90.15(10) 7_556 .
O4 Zn1 N2 93.69(11) 8_455 .
O3 Zn1 N2 83.63(11) 7_556 .
O5 Zn1 N2 173.74(11) . .
O4 Zn1 N1 88.40(11) 8_455 .
O3 Zn1 N1 169.59(10) 7_556 .
O5 Zn1 N1 96.93(11) . .
N2 Zn1 N1 89.15(12) . .
O4 Zn1 O2 174.21(10) 8_455 6_556
O3 Zn1 O2 82.95(10) 7_556 6_556
O5 Zn1 O2 86.78(8) . 6_556
N2 Zn1 O2 91.78(11) . 6_556
N1 Zn1 O2 89.81(11) . 6_556
C6 O2 Zn1 126.7(2) . 6
C12 O3 Zn1 126.6(3) . 7_556
C12 O4 Zn1 121.3(2) . 8_556
Zn1 O5 Zn1 112.96(17) . 2
Zn1 O5 H5 101.9 . .
Zn1 O5 H5 124.4 2 .
C3 N1 C2 118.2(3) . .
C3 N1 Zn1 122.3(2) . .
C2 N1 Zn1 119.5(3) . .
C10 N2 C11 118.2(3) . .
C10 N2 Zn1 122.3(2) . .
C11 N2 Zn1 119.1(3) . .
C5 C1 C2 119.2(4) . .
C5 C1 C6 122.4(4) . .
C2 C1 C6 118.4(3) . .
N1 C2 C1 123.0(4) . .
N1 C2 H2 118.5 . .
C1 C2 H2 118.5 . .
N1 C3 C4 121.6(4) . .
N1 C3 H3 119.2 . .
C4 C3 H3 119.2 . .
C3 C4 C5 120.9(4) . .
C3 C4 Br2 119.0(3) . .
C5 C4 Br2 120.1(3) . .
C1 C5 C4 117.0(4) . .
C1 C5 H5A 121.5 . .
C4 C5 H5A 121.5 . .
O2 C6 O1 126.9(3) . .
O2 C6 C1 117.8(3) . .
O1 C6 C1 115.3(3) . .
C11 C7 C8 119.1(3) . .
C11 C7 C12 118.1(3) . .
C8 C7 C12 122.5(3) . .
C9 C8 C7 117.4(4) . .
C9 C8 H8 121.3 . .
C7 C8 H8 121.3 . .
C10 C9 C8 120.6(4) . .
C10 C9 Br1 118.8(3) . .
C8 C9 Br1 120.6(3) . .
N2 C10 C9 121.9(3) . .
N2 C10 H10 119.1 . .
C9 C10 H10 119.1 . .
N2 C11 C7 122.7(4) . .
N2 C11 H11 118.6 . .
C7 C11 H11 118.6 . .
O3 C12 O4 126.5(3) . .
O3 C12 C7 115.3(3) . .
O4 C12 C7 118.2(3) . .

loop_
_geom_bond_atom_site_label_1
_geom_bond_atom_site_label_2
_geom_bond_distance
_geom_bond_site_symmetry_2
Br1 C9 1.896(4) .
Br2 C4 1.889(4) .
Zn1 O4 2.095(2) 8_455
Zn1 O3 2.098(3) 7_556
Zn1 O5 2.116(2) .
Zn1 N2 2.132(3) .
Zn1 N1 2.175(3) .
Zn1 O2 2.220(3) 6_556
O1 C6 1.255(5) .
O2 C6 1.253(5) .
O2 Zn1 2.220(3) 6
O3 C12 1.251(4) .
O3 Zn1 2.098(3) 7_556
O4 C12 1.263(4) .
O4 Zn1 2.095(2) 8_556
O5 Zn1 2.116(2) 2
O5 H5 0.8499 .
N1 C3 1.335(5) .
N1 C2 1.345(5) .
N2 C10 1.334(5) .
N2 C11 1.349(5) .
C1 C5 1.385(5) .
C1 C2 1.387(6) .
C1 C6 1.523(5) .
C2 H2 0.9500 .
C3 C4 1.380(6) .
C3 H3 0.9500 .
C4 C5 1.390(6) .
C5 H5A 0.9500 .
C7 C11 1.380(5) .
C7 C8 1.388(5) .
C7 C12 1.510(5) .
C8 C9 1.387(5) .
C8 H8 0.9500 .
C9 C10 1.375(5) .
C10 H10 0.9500 .
C11 H11 0.9500 .

loop_
_geom_torsion_atom_site_label_1
_geom_torsion_atom_site_label_2
_geom_torsion_atom_site_label_3
_geom_torsion_atom_site_label_4
_geom_torsion
_geom_torsion_site_symmetry_1
_geom_torsion_site_symmetry_4
O4 Zn1 O5 Zn1 -64.14(7) 8_455 2
O3 Zn1 O5 Zn1 35.37(7) 7_556 2
N1 Zn1 O5 Zn1 -152.28(8) . 2
O2 Zn1 O5 Zn1 118.30(7) 6_556 2
O4 Zn1 N1 C3 161.7(3) 8_455 .
O3 Zn1 N1 C3 22.0(8) 7_556 .
O5 Zn1 N1 C3 -110.5(3) . .
N2 Zn1 N1 C3 68.0(3) . .
O2 Zn1 N1 C3 -23.8(3) 6_556 .
O4 Zn1 N1 C2 -15.9(3) 8_455 .
O3 Zn1 N1 C2 -155.6(6) 7_556 .
O5 Zn1 N1 C2 71.9(3) . .
N2 Zn1 N1 C2 -109.6(3) . .
O2 Zn1 N1 C2 158.6(3) 6_556 .
O4 Zn1 N2 C10 -13.0(3) 8_455 .
O3 Zn1 N2 C10 -112.1(3) 7_556 .
N1 Zn1 N2 C10 75.4(3) . .
O2 Zn1 N2 C10 165.2(3) 6_556 .
O4 Zn1 N2 C11 159.7(3) 8_455 .
O3 Zn1 N2 C11 60.5(3) 7_556 .
N1 Zn1 N2 C11 -112.0(3) . .
O2 Zn1 N2 C11 -22.2(3) 6_556 .
C3 N1 C2 C1 -0.5(6) . .
Zn1 N1 C2 C1 177.2(3) . .
C5 C1 C2 N1 2.0(6) . .
C6 C1 C2 N1 -179.6(3) . .
C2 N1 C3 C4 -1.7(6) . .
Zn1 N1 C3 C4 -179.3(3) . .
N1 C3 C4 C5 2.4(6) . .
N1 C3 C4 Br2 -177.7(3) . .
C2 C1 C5 C4 -1.2(6) . .
C6 C1 C5 C4 -179.6(4) . .
C3 C4 C5 C1 -0.9(6) . .
Br2 C4 C5 C1 179.3(3) . .
Zn1 O2 C6 O1 -16.2(6) 6 .
Zn1 O2 C6 C1 161.1(2) 6 .
C5 C1 C6 O2 0.0(6) . .
C2 C1 C6 O2 -178.4(4) . .
C5 C1 C6 O1 177.6(4) . .
C2 C1 C6 O1 -0.7(5) . .
C11 C7 C8 C9 2.5(5) . .
C12 C7 C8 C9 -171.4(3) . .
C7 C8 C9 C10 -3.0(6) . .
C7 C8 C9 Br1 174.8(3) . .
C11 N2 C10 C9 1.1(6) . .
Zn1 N2 C10 C9 173.8(3) . .
C8 C9 C10 N2 1.2(6) . .
Br1 C9 C10 N2 -176.7(3) . .
C10 N2 C11 C7 -1.5(6) . .
Zn1 N2 C11 C7 -174.5(3) . .
C8 C7 C11 N2 -0.3(6) . .
C12 C7 C11 N2 173.8(3) . .
Zn1 O3 C12 O4 62.1(5) 7_556 .
Zn1 O3 C12 C7 -115.3(3) 7_556 .
Zn1 O4 C12 O3 -6.0(5) 8_556 .
Zn1 O4 C12 C7 171.3(2) 8_556 .
C11 C7 C12 O3 -24.1(5) . .
C8 C7 C12 O3 149.8(4) . .
C11 C7 C12 O4 158.2(3) . .
C8 C7 C12 O4 -27.8(5) . .

loop_
_platon_squeeze_void_nr
_platon_squeeze_void_average_x
_platon_squeeze_void_average_y
_platon_squeeze_void_average_z
_platon_squeeze_void_volume
_platon_squeeze_void_count_electrons
1 0.185 0.250 -0.065 307.7 91.0
2 0.685 0.750 -0.065 307.7 91.0
